data_7108665
loop_
_publ_author_name
'Katherine P. Kornecki'
'John F. Berry'

_publ_section_title
;
 Introducing a mixed-valent dirhodium(II,III) catalyst with increased
 stability in C-H amination
;
_journal_name_full Chem.Commun.
_journal_page_first 12097
_journal_paper_doi 10.1039/c2cc36614b
_journal_volume 48
_journal_year 2012
_chemical_formula_moiety 'Rh2 (C16 H22 N2 O2)2 Cl, 3(C H2 Cl2)'
_chemical_formula_sum 'C35 H50 Cl7 N4 O4 Rh2'
_chemical_formula_weight 1044.76
_chemical_name_systematic
;
?
;
_space_group_IT_number 2
_symmetry_cell_setting triclinic
_symmetry_space_group_name_Hall '-P 1'
_symmetry_space_group_name_H-M 'P -1'
_atom_sites_solution_hydrogens geom
_atom_sites_solution_primary direct
_atom_sites_solution_secondary difmap
_audit_creation_method SHELXL-97
_cell_angle_alpha 71.541(3)
_cell_angle_beta 65.929(2)
_cell_angle_gamma 66.835(3)
_cell_formula_units_Z 2
_cell_length_a 12.6948(6)
_cell_length_b 13.6859(6)
_cell_length_c 14.8577(7)
_cell_measurement_reflns_used 9829
_cell_measurement_temperature 100(2)
_cell_measurement_theta_max 26.4555
_cell_measurement_theta_min 2.4466
_cell_volume 2129.04(18)
_computing_cell_refinement 'SAINT Ver. 7.24A (Bruker-AXS, 2007)'
_computing_data_collection 'APEX2 Ver. 2.1-4 (Bruker-AXS, 2009)'
_computing_data_reduction 'SAINT Ver. 7.24A'
_computing_molecular_graphics SHELXTL
_computing_publication_material SHELXTL
_computing_structure_refinement 'SHELXTL, OLEX2 (Dolomanov et al., 2009)'
_computing_structure_solution 'SHELXS-97 (Sheldrick, 2008)'
_diffrn_ambient_temperature 100(2)
_diffrn_measured_fraction_theta_full 0.999
_diffrn_measured_fraction_theta_max 0.993
_diffrn_measurement_device_type 'Bruker SMART APEX2 area detector'
_diffrn_measurement_method '0.60\% \w and 0.6\% \f scans'
_diffrn_radiation_monochromator 'mirror optics'
_diffrn_radiation_source 'microfocus sealed xray tube'
_diffrn_radiation_type MoK\a
_diffrn_radiation_wavelength 0.71073
_diffrn_reflns_av_R_equivalents 0.0000
_diffrn_reflns_av_sigmaI/netI 0.0739
_diffrn_reflns_limit_h_max 15
_diffrn_reflns_limit_h_min -14
_diffrn_reflns_limit_k_max 17
_diffrn_reflns_limit_k_min -15
_diffrn_reflns_limit_l_max 18
_diffrn_reflns_limit_l_min 0
_diffrn_reflns_number 8751
_diffrn_reflns_theta_full 25.00
_diffrn_reflns_theta_max 26.50
_diffrn_reflns_theta_min 1.53
_exptl_absorpt_coefficient_mu 1.256
_exptl_absorpt_correction_T_max 0.8847
_exptl_absorpt_correction_T_min 0.6335
_exptl_absorpt_correction_type analytical
_exptl_crystal_colour red
_exptl_crystal_density_diffrn 1.630
_exptl_crystal_density_method 'not measured'
_exptl_crystal_description needle
_exptl_crystal_F_000 1058
_exptl_crystal_size_max 0.40
_exptl_crystal_size_mid 0.10
_exptl_crystal_size_min 0.10
_refine_diff_density_max 2.665
_refine_diff_density_min -1.376
_refine_diff_density_rms 0.205
_refine_ls_extinction_method none
_refine_ls_goodness_of_fit_ref 1.076
_refine_ls_hydrogen_treatment undef
_refine_ls_matrix_type full
_refine_ls_number_parameters 494
_refine_ls_number_reflns 8751
_refine_ls_number_restraints 0
_refine_ls_restrained_S_all 1.076
_refine_ls_R_factor_all 0.0863
_refine_ls_R_factor_gt 0.0613
_refine_ls_shift/su_max 0.003
_refine_ls_shift/su_mean 0.000
_refine_ls_structure_factor_coef Fsqd
_refine_ls_weighting_details 'calc w=1/[\s^2^(Fo^2^)+(0.0829P)^2^+8.8084P] where P=(Fo^2^+2Fc^2^)/3'
_refine_ls_weighting_scheme calc
_refine_ls_wR_factor_gt 0.1643
_refine_ls_wR_factor_ref 0.1857
_reflns_number_gt 6646
_reflns_number_total 8751
_reflns_threshold_expression >2sigma(I)
_cod_data_source_file c2cc36614b.txt
_cod_data_source_block berry266
_cod_original_cell_volume 2129.04(17)
_cod_original_sg_symbol_H-M P-1
_cod_database_code 7108665

loop_
_symmetry_equiv_pos_as_xyz
'x, y, z'
'-x, -y, -z'

loop_
_atom_site_label
_atom_site_type_symbol
_atom_site_fract_x
_atom_site_fract_y
_atom_site_fract_z
_atom_site_U_iso_or_equiv
_atom_site_adp_type
_atom_site_occupancy
_atom_site_symmetry_multiplicity
_atom_site_calc_flag
_atom_site_refinement_flags
Rh1 Rh 0.41727(4) 0.02103(4) 0.57588(4) 0.01883(16) Uani 1 1 d .
Rh2 Rh 0.07509(4) 0.02000(4) 0.92032(3) 0.01837(15) Uani 1 1 d .
Cl1 Cl 0.24055(14) 0.04651(15) 0.74577(11) 0.0278(4) Uani 1 1 d .
Cl1S Cl 0.0187(2) 0.0862(2) 0.60389(19) 0.0501(5) Uani 1 1 d .
Cl2S Cl -0.0523(2) 0.32096(19) 0.58041(16) 0.0501(6) Uani 1 1 d .
Cl3S Cl 0.0737(4) 0.4955(4) 0.6410(3) 0.1237(17) Uani 1 1 d .
Cl4S Cl 0.2387(2) 0.3542(2) 0.74947(18) 0.0513(5) Uani 1 1 d .
Cl5S Cl 0.47012(18) -0.02554(17) 0.88596(16) 0.0407(5) Uani 1 1 d .
Cl6S Cl 0.43800(18) 0.20082(17) 0.87348(15) 0.0392(5) Uani 1 1 d .
O1 O 0.3322(4) 0.1554(4) 0.4930(3) 0.0244(10) Uani 1 1 d .
O2 O 0.5036(4) 0.1072(4) 0.5943(3) 0.0238(10) Uani 1 1 d .
O3 O -0.0549(4) 0.1511(4) 0.8798(3) 0.0227(10) Uani 1 1 d .
O4 O 0.1118(4) 0.1115(4) 0.9825(3) 0.0230(10) Uani 1 1 d .
N1 N 0.5101(5) -0.1112(5) 0.6460(4) 0.0253(12) Uani 1 1 d .
H1 H 0.484(7) -0.129(7) 0.717(7) 0.03(2) Uiso 1 1 d .
N2 N 0.3433(5) -0.0631(5) 0.5471(4) 0.0242(12) Uani 1 1 d .
H2 H 0.273(8) -0.059(6) 0.577(6) 0.03(2) Uiso 1 1 d .
N3 N 0.1926(5) -0.1095(5) 0.9703(4) 0.0225(12) Uani 1 1 d .
H3 H 0.261(7) -0.130(6) 0.936(5) 0.014(18) Uiso 1 1 d .
N4 N 0.0300(5) -0.0709(5) 0.8709(4) 0.0248(12) Uani 1 1 d .
H4 H 0.067(8) -0.087(7) 0.813(7) 0.03(2) Uiso 1 1 d .
C1 C 0.3852(6) 0.1752(6) 0.3978(5) 0.0247(14) Uani 1 1 d .
C1S C 0.0399(7) 0.1947(7) 0.6266(6) 0.0394(19) Uani 1 1 d .
H1SA H 0.1261 0.1921 0.5939 0.047 Uiso 1 1 calc R
H1SB H 0.0201 0.1874 0.6997 0.047 Uiso 1 1 calc R
C2 C 0.3167(6) 0.2754(6) 0.3379(5) 0.0298(16) Uani 1 1 d .
C2S C 0.1434(9) 0.3575(11) 0.6926(7) 0.070(3) Uani 1 1 d .
H2SA H 0.0800 0.3250 0.7422 0.084 Uiso 1 1 calc R
H2SB H 0.1898 0.3147 0.6384 0.084 Uiso 1 1 calc R
C3 C 0.2031(7) 0.2561(7) 0.3436(6) 0.0379(18) Uani 1 1 d .
H3A H 0.1574 0.3196 0.3063 0.057 Uiso 1 1 calc R
H3B H 0.1523 0.2435 0.4139 0.057 Uiso 1 1 calc R
H3C H 0.2267 0.1926 0.3143 0.057 Uiso 1 1 calc R
C3S C 0.3927(7) 0.1120(6) 0.8426(6) 0.0313(16) Uani 1 1 d .
H3SA H 0.4120 0.1250 0.7690 0.038 Uiso 1 1 calc R
H3SB H 0.3041 0.1256 0.8742 0.038 Uiso 1 1 calc R
C4 C 0.3937(7) 0.2982(7) 0.2271(5) 0.0370(18) Uani 1 1 d .
H4A H 0.4651 0.3134 0.2226 0.055 Uiso 1 1 calc R
H4B H 0.3455 0.3608 0.1911 0.055 Uiso 1 1 calc R
H4C H 0.4196 0.2348 0.1971 0.055 Uiso 1 1 calc R
C5 C 0.2800(7) 0.3738(7) 0.3865(6) 0.0354(18) Uani 1 1 d .
H5A H 0.2363 0.4388 0.3476 0.043 Uiso 1 1 calc R
H5B H 0.2228 0.3616 0.4552 0.043 Uiso 1 1 calc R
C6 C 0.3838(7) 0.3964(6) 0.3924(6) 0.0342(17) Uani 1 1 d .
C7 C 0.4287(7) 0.3417(6) 0.4734(5) 0.0314(16) Uani 1 1 d .
H7 H 0.3892 0.2940 0.5259 0.038 Uiso 1 1 calc R
C8 C 0.5283(7) 0.3550(6) 0.4789(5) 0.0317(16) Uani 1 1 d .
C9 C 0.5831(8) 0.4282(7) 0.4025(6) 0.041(2) Uani 1 1 d .
H9 H 0.6500 0.4406 0.4055 0.050 Uiso 1 1 calc R
C10 C 0.5406(9) 0.4814(7) 0.3242(7) 0.048(2) Uani 1 1 d .
H10 H 0.5788 0.5304 0.2724 0.057 Uiso 1 1 calc R
C11 C 0.4424(8) 0.4654(7) 0.3185(6) 0.043(2) Uani 1 1 d .
H11 H 0.4152 0.5028 0.2623 0.052 Uiso 1 1 calc R
C12 C 0.5761(7) 0.2905(7) 0.5654(6) 0.0338(17) Uani 1 1 d .
H12A H 0.5068 0.2814 0.6268 0.041 Uiso 1 1 calc R
H12B H 0.6162 0.3322 0.5772 0.041 Uiso 1 1 calc R
C13 C 0.6679(6) 0.1764(7) 0.5478(5) 0.0302(16) Uani 1 1 d .
C14 C 0.7026(7) 0.1143(7) 0.6433(6) 0.0367(18) Uani 1 1 d .
H14A H 0.6305 0.1021 0.6986 0.055 Uiso 1 1 calc R
H14B H 0.7356 0.1567 0.6610 0.055 Uiso 1 1 calc R
H14C H 0.7638 0.0445 0.6308 0.055 Uiso 1 1 calc R
C15 C 0.7820(6) 0.1902(7) 0.4604(6) 0.0340(18) Uani 1 1 d .
H15A H 0.8155 0.2351 0.4744 0.051 Uiso 1 1 calc R
H15B H 0.7613 0.2253 0.3986 0.051 Uiso 1 1 calc R
H15C H 0.8423 0.1191 0.4522 0.051 Uiso 1 1 calc R
C16 C 0.3933(6) -0.1132(6) 0.4706(5) 0.0253(15) Uani 1 1 d .
C17 C -0.1641(6) 0.1705(5) 0.9421(5) 0.0210(13) Uani 1 1 d .
C18 C -0.2578(6) 0.2685(6) 0.9052(5) 0.0256(15) Uani 1 1 d .
C19 C -0.2762(7) 0.2410(7) 0.8208(6) 0.0323(16) Uani 1 1 d .
H19A H -0.1989 0.2243 0.7665 0.049 Uiso 1 1 calc R
H19B H -0.3353 0.3031 0.7947 0.049 Uiso 1 1 calc R
H19C H -0.3063 0.1782 0.8474 0.049 Uiso 1 1 calc R
C20 C -0.3802(6) 0.2957(6) 0.9880(6) 0.0326(17) Uani 1 1 d .
H20A H -0.4357 0.3616 0.9621 0.049 Uiso 1 1 calc R
H20B H -0.3690 0.3073 1.0450 0.049 Uiso 1 1 calc R
H20C H -0.4141 0.2358 1.0100 0.049 Uiso 1 1 calc R
C21 C -0.2087(6) 0.3682(6) 0.8625(5) 0.0268(15) Uani 1 1 d .
H21A H -0.1343 0.3521 0.8042 0.032 Uiso 1 1 calc R
H21B H -0.2697 0.4311 0.8380 0.032 Uiso 1 1 calc R
C22 C -0.1800(6) 0.3990(6) 0.9377(5) 0.0272(15) Uani 1 1 d .
C23 C -0.2618(7) 0.4757(6) 0.9934(6) 0.0349(17) Uani 1 1 d .
H23 H -0.3387 0.5132 0.9844 0.042 Uiso 1 1 calc R
C24 C -0.2326(7) 0.4994(6) 1.0636(6) 0.0364(18) Uani 1 1 d .
H24 H -0.2890 0.5549 1.1002 0.044 Uiso 1 1 calc R
C25 C -0.1246(7) 0.4439(6) 1.0806(6) 0.0346(17) Uani 1 1 d .
H25 H -0.1077 0.4600 1.1300 0.041 Uiso 1 1 calc R
C26 C -0.0394(6) 0.3644(6) 1.0263(5) 0.0269(15) Uani 1 1 d .
C27 C -0.0679(6) 0.3450(6) 0.9534(5) 0.0273(15) Uani 1 1 d .
H27 H -0.0092 0.2934 0.9132 0.033 Uiso 1 1 calc R
C28 C 0.0798(7) 0.3013(6) 1.0436(5) 0.0292(16) Uani 1 1 d .
H28A H 0.1008 0.3460 1.0708 0.035 Uiso 1 1 calc R
H28B H 0.1428 0.2888 0.9780 0.035 Uiso 1 1 calc R
C29 C 0.0839(6) 0.1898(6) 1.1163(5) 0.0276(16) Uani 1 1 d .
C30 C -0.0056(7) 0.2090(7) 1.2206(5) 0.0323(17) Uani 1 1 d .
H30A H -0.0885 0.2372 1.2183 0.048 Uiso 1 1 calc R
H30B H 0.0105 0.2615 1.2414 0.048 Uiso 1 1 calc R
H30C H 0.0041 0.1406 1.2688 0.048 Uiso 1 1 calc R
C31 C 0.2113(7) 0.1314(7) 1.1220(6) 0.0338(17) Uani 1 1 d .
H31A H 0.2388 0.1793 1.1383 0.051 Uiso 1 1 calc R
H31B H 0.2661 0.1112 1.0571 0.051 Uiso 1 1 calc R
H31C H 0.2110 0.0662 1.1741 0.051 Uiso 1 1 calc R
C32 C -0.0507(6) -0.1210(6) 0.9253(5) 0.0215(13) Uani 1 1 d .

loop_
_atom_site_aniso_label
_atom_site_aniso_U_11
_atom_site_aniso_U_22
_atom_site_aniso_U_33
_atom_site_aniso_U_23
_atom_site_aniso_U_13
_atom_site_aniso_U_12
Rh1 0.0179(3) 0.0242(3) 0.0129(2) -0.00059(19) -0.00116(19) -0.0112(2)
Rh2 0.0170(3) 0.0233(3) 0.0134(3) -0.00102(19) -0.00068(19) -0.0109(2)
Cl1 0.0206(8) 0.0463(10) 0.0145(7) -0.0036(7) 0.0015(6) -0.0172(7)
Cl1S 0.0369(11) 0.0542(13) 0.0590(14) -0.0100(11) -0.0142(10) -0.0155(10)
Cl2S 0.0444(12) 0.0521(13) 0.0312(10) 0.0020(9) -0.0049(9) -0.0073(10)
Cl3S 0.115(3) 0.109(3) 0.105(3) -0.003(3) -0.063(3) 0.023(3)
Cl4S 0.0477(13) 0.0600(14) 0.0446(12) -0.0089(10) -0.0097(10) -0.0212(11)
Cl5S 0.0365(10) 0.0450(11) 0.0421(11) -0.0047(9) -0.0123(8) -0.0171(9)
Cl6S 0.0371(10) 0.0525(12) 0.0349(10) -0.0136(9) -0.0004(8) -0.0280(9)
O1 0.024(2) 0.030(3) 0.016(2) 0.0026(19) -0.0035(19) -0.013(2)
O2 0.021(2) 0.038(3) 0.016(2) -0.0036(19) 0.0010(18) -0.020(2)
O3 0.020(2) 0.026(3) 0.019(2) 0.0007(18) -0.0039(18) -0.0103(19)
O4 0.020(2) 0.033(3) 0.017(2) -0.0064(19) 0.0000(18) -0.014(2)
N1 0.022(3) 0.033(3) 0.016(3) 0.000(2) -0.001(2) -0.012(2)
N2 0.018(3) 0.035(3) 0.021(3) -0.007(2) 0.000(2) -0.015(2)
N3 0.017(3) 0.024(3) 0.022(3) -0.002(2) 0.000(2) -0.009(2)
N4 0.024(3) 0.039(4) 0.014(3) -0.005(2) -0.002(2) -0.017(3)
C1 0.023(3) 0.033(4) 0.017(3) 0.000(3) -0.002(3) -0.017(3)
C1S 0.031(4) 0.052(5) 0.030(4) -0.004(4) -0.002(3) -0.018(4)
C2 0.025(4) 0.037(4) 0.018(3) -0.001(3) -0.003(3) -0.007(3)
C2S 0.053(6) 0.126(11) 0.037(5) -0.027(6) 0.014(5) -0.054(7)
C3 0.030(4) 0.055(5) 0.026(4) -0.009(4) -0.010(3) -0.009(4)
C3S 0.027(4) 0.044(4) 0.028(4) -0.010(3) -0.003(3) -0.019(3)
C4 0.040(4) 0.036(4) 0.018(3) -0.001(3) -0.001(3) -0.006(3)
C5 0.034(4) 0.037(4) 0.023(4) -0.003(3) -0.005(3) -0.005(3)
C6 0.040(4) 0.024(4) 0.026(4) -0.004(3) -0.003(3) -0.008(3)
C7 0.032(4) 0.032(4) 0.023(4) -0.008(3) 0.004(3) -0.015(3)
C8 0.036(4) 0.032(4) 0.025(4) -0.013(3) 0.003(3) -0.016(3)
C9 0.040(5) 0.038(5) 0.043(5) -0.015(4) 0.005(4) -0.021(4)
C10 0.059(6) 0.037(5) 0.037(5) -0.001(4) 0.002(4) -0.026(4)
C11 0.052(5) 0.037(5) 0.031(4) -0.001(3) -0.008(4) -0.015(4)
C12 0.032(4) 0.044(4) 0.031(4) -0.013(3) 0.000(3) -0.023(3)
C13 0.026(4) 0.047(5) 0.022(3) -0.011(3) 0.005(3) -0.025(3)
C14 0.027(4) 0.058(5) 0.032(4) -0.015(4) -0.001(3) -0.023(4)
C15 0.023(4) 0.058(5) 0.027(4) -0.019(3) 0.007(3) -0.025(3)
C16 0.020(3) 0.040(4) 0.018(3) -0.010(3) 0.001(3) -0.015(3)
C17 0.014(3) 0.028(3) 0.019(3) -0.002(3) -0.003(2) -0.009(3)
C18 0.020(3) 0.032(4) 0.019(3) 0.002(3) -0.001(3) -0.012(3)
C19 0.025(4) 0.041(4) 0.031(4) 0.005(3) -0.012(3) -0.016(3)
C20 0.019(3) 0.036(4) 0.034(4) 0.001(3) -0.003(3) -0.010(3)
C21 0.020(3) 0.031(4) 0.022(3) 0.000(3) -0.002(3) -0.011(3)
C22 0.032(4) 0.025(4) 0.019(3) 0.007(3) -0.005(3) -0.016(3)
C23 0.029(4) 0.034(4) 0.029(4) -0.003(3) 0.001(3) -0.010(3)
C24 0.035(4) 0.035(4) 0.029(4) -0.011(3) 0.003(3) -0.012(3)
C25 0.044(5) 0.037(4) 0.026(4) -0.007(3) -0.003(3) -0.024(4)
C26 0.031(4) 0.029(4) 0.020(3) 0.001(3) 0.000(3) -0.021(3)
C27 0.028(4) 0.031(4) 0.022(3) -0.003(3) -0.001(3) -0.018(3)
C28 0.037(4) 0.037(4) 0.019(3) -0.003(3) -0.003(3) -0.025(3)
C29 0.027(4) 0.044(4) 0.014(3) -0.009(3) 0.003(3) -0.020(3)
C30 0.038(4) 0.046(5) 0.016(3) -0.007(3) 0.002(3) -0.026(4)
C31 0.034(4) 0.050(5) 0.023(4) -0.006(3) -0.006(3) -0.024(4)
C32 0.024(3) 0.031(4) 0.013(3) 0.000(3) -0.006(2) -0.015(3)

loop_
_atom_type_symbol
_atom_type_description
_atom_type_scat_dispersion_real
_atom_type_scat_dispersion_imag
_atom_type_scat_source
C C 0.0033 0.0016 'International Tables Vol C Tables 4.2.6.8 and 6.1.1.4'
H H 0.0000 0.0000 'International Tables Vol C Tables 4.2.6.8 and 6.1.1.4'
Cl Cl 0.1484 0.1585 'International Tables Vol C Tables 4.2.6.8 and 6.1.1.4'
N N 0.0061 0.0033 'International Tables Vol C Tables 4.2.6.8 and 6.1.1.4'
O O 0.0106 0.0060 'International Tables Vol C Tables 4.2.6.8 and 6.1.1.4'
Rh Rh -1.1178 0.9187 'International Tables Vol C Tables 4.2.6.8 and 6.1.1.4'

loop_
_geom_angle_atom_site_label_1
_geom_angle_atom_site_label_2
_geom_angle_atom_site_label_3
_geom_angle
_geom_angle_site_symmetry_1
_geom_angle_site_symmetry_3
N2 Rh1 N1 91.1(3) . .
N2 Rh1 O2 175.4(2) . .
N1 Rh1 O2 89.5(2) . .
N2 Rh1 O1 88.7(2) . .
N1 Rh1 O1 175.5(2) . .
O2 Rh1 O1 90.4(2) . .
N2 Rh1 Rh1 86.24(17) . 2_656
N1 Rh1 Rh1 86.20(17) . 2_656
O2 Rh1 Rh1 89.21(12) . 2_656
O1 Rh1 Rh1 89.27(13) . 2_656
N2 Rh1 Cl1 90.32(17) . .
N1 Rh1 Cl1 89.51(17) . .
O2 Rh1 Cl1 94.28(13) . .
O1 Rh1 Cl1 95.01(13) . .
Rh1 Rh1 Cl1 174.45(5) 2_656 .
N4 Rh2 N3 90.4(3) . .
N4 Rh2 O3 89.8(2) . .
N3 Rh2 O3 175.5(2) . .
N4 Rh2 O4 175.4(2) . .
N3 Rh2 O4 89.3(2) . .
O3 Rh2 O4 90.2(2) . .
N4 Rh2 Rh2 86.38(17) . 2_557
N3 Rh2 Rh2 86.42(17) . 2_557
O3 Rh2 Rh2 89.16(12) . 2_557
O4 Rh2 Rh2 89.03(12) . 2_557
N4 Rh2 Cl1 89.39(17) . .
N3 Rh2 Cl1 90.99(17) . .
O3 Rh2 Cl1 93.46(13) . .
O4 Rh2 Cl1 95.20(13) . .
Rh2 Rh2 Cl1 175.01(5) 2_557 .
Rh2 Cl1 Rh1 165.62(8) . .
C1 O1 Rh1 118.3(4) . .
C16 O2 Rh1 119.1(4) 2_656 .
C17 O3 Rh2 118.5(4) . .
C32 O4 Rh2 118.5(4) 2_557 .
C1 N1 Rh1 124.5(5) 2_656 .
C1 N1 H1 115(5) 2_656 .
Rh1 N1 H1 121(5) . .
C16 N2 Rh1 124.8(5) . .
C16 N2 H2 115(6) . .
Rh1 N2 H2 120(6) . .
C17 N3 Rh2 123.7(5) 2_557 .
C17 N3 H3 115(5) 2_557 .
Rh2 N3 H3 121(5) . .
C32 N4 Rh2 124.6(5) . .
C32 N4 H4 112(6) . .
Rh2 N4 H4 123(6) . .
O1 C1 N1 121.7(6) . 2_656
O1 C1 C2 116.6(6) . .
N1 C1 C2 121.6(6) 2_656 .
Cl1S C1S Cl2S 111.5(5) . .
Cl1S C1S H1SA 109.3 . .
Cl2S C1S H1SA 109.3 . .
Cl1S C1S H1SB 109.3 . .
Cl2S C1S H1SB 109.3 . .
H1SA C1S H1SB 108.0 . .
C3 C2 C1 108.2(6) . .
C3 C2 C4 108.9(6) . .
C1 C2 C4 112.2(6) . .
C3 C2 C5 109.8(6) . .
C1 C2 C5 108.2(6) . .
C4 C2 C5 109.5(6) . .
Cl4S C2S Cl3S 110.0(7) . .
Cl4S C2S H2SA 109.7 . .
Cl3S C2S H2SA 109.7 . .
Cl4S C2S H2SB 109.7 . .
Cl3S C2S H2SB 109.7 . .
H2SA C2S H2SB 108.2 . .
C2 C3 H3A 109.5 . .
C2 C3 H3B 109.5 . .
H3A C3 H3B 109.5 . .
C2 C3 H3C 109.5 . .
H3A C3 H3C 109.5 . .
H3B C3 H3C 109.5 . .
Cl6S C3S Cl5S 109.8(4) . .
Cl6S C3S H3SA 109.7 . .
Cl5S C3S H3SA 109.7 . .
Cl6S C3S H3SB 109.7 . .
Cl5S C3S H3SB 109.7 . .
H3SA C3S H3SB 108.2 . .
C2 C4 H4A 109.5 . .
C2 C4 H4B 109.5 . .
H4A C4 H4B 109.5 . .
C2 C4 H4C 109.5 . .
H4A C4 H4C 109.5 . .
H4B C4 H4C 109.5 . .
C6 C5 C2 115.0(6) . .
C6 C5 H5A 108.5 . .
C2 C5 H5A 108.5 . .
C6 C5 H5B 108.5 . .
C2 C5 H5B 108.5 . .
H5A C5 H5B 107.5 . .
C11 C6 C7 117.2(8) . .
C11 C6 C5 122.5(8) . .
C7 C6 C5 120.2(7) . .
C8 C7 C6 122.3(7) . .
C8 C7 H7 118.9 . .
C6 C7 H7 118.9 . .
C7 C8 C9 118.2(8) . .
C7 C8 C12 120.1(7) . .
C9 C8 C12 121.7(7) . .
C10 C9 C8 120.0(8) . .
C10 C9 H9 120.0 . .
C8 C9 H9 120.0 . .
C9 C10 C11 121.2(8) . .
C9 C10 H10 119.4 . .
C11 C10 H10 119.4 . .
C6 C11 C10 121.1(8) . .
C6 C11 H11 119.4 . .
C10 C11 H11 119.4 . .
C8 C12 C13 113.8(6) . .
C8 C12 H12A 108.8 . .
C13 C12 H12A 108.8 . .
C8 C12 H12B 108.8 . .
C13 C12 H12B 108.8 . .
H12A C12 H12B 107.7 . .
C16 C13 C15 112.8(6) 2_656 .
C16 C13 C14 107.4(6) 2_656 .
C15 C13 C14 109.2(6) . .
C16 C13 C12 108.7(6) 2_656 .
C15 C13 C12 109.2(6) . .
C14 C13 C12 109.6(6) . .
C13 C14 H14A 109.5 . .
C13 C14 H14B 109.5 . .
H14A C14 H14B 109.5 . .
C13 C14 H14C 109.5 . .
H14A C14 H14C 109.5 . .
H14B C14 H14C 109.5 . .
C13 C15 H15A 109.5 . .
C13 C15 H15B 109.5 . .
H15A C15 H15B 109.5 . .
C13 C15 H15C 109.5 . .
H15A C15 H15C 109.5 . .
H15B C15 H15C 109.5 . .
O2 C16 N2 120.6(6) 2_656 .
O2 C16 C13 116.9(6) 2_656 2_656
N2 C16 C13 122.4(6) . 2_656
O3 C17 N3 122.2(6) . 2_557
O3 C17 C18 115.6(5) . .
N3 C17 C18 122.2(6) 2_557 .
C17 C18 C20 112.4(6) . .
C17 C18 C19 107.5(6) . .
C20 C18 C19 108.3(6) . .
C17 C18 C21 109.3(5) . .
C20 C18 C21 109.8(6) . .
C19 C18 C21 109.5(6) . .
C18 C19 H19A 109.5 . .
C18 C19 H19B 109.5 . .
H19A C19 H19B 109.5 . .
C18 C19 H19C 109.5 . .
H19A C19 H19C 109.5 . .
H19B C19 H19C 109.5 . .
C18 C20 H20A 109.5 . .
C18 C20 H20B 109.5 . .
H20A C20 H20B 109.5 . .
C18 C20 H20C 109.5 . .
H20A C20 H20C 109.5 . .
H20B C20 H20C 109.5 . .
C22 C21 C18 114.3(6) . .
C22 C21 H21A 108.7 . .
C18 C21 H21A 108.7 . .
C22 C21 H21B 108.7 . .
C18 C21 H21B 108.7 . .
H21A C21 H21B 107.6 . .
C23 C22 C27 118.3(7) . .
C23 C22 C21 122.0(7) . .
C27 C22 C21 119.6(7) . .
C22 C23 C24 120.0(8) . .
C22 C23 H23 120.0 . .
C24 C23 H23 120.0 . .
C25 C24 C23 121.1(7) . .
C25 C24 H24 119.4 . .
C23 C24 H24 119.4 . .
C24 C25 C26 120.6(7) . .
C24 C25 H25 119.7 . .
C26 C25 H25 119.7 . .
C25 C26 C27 117.5(7) . .
C25 C26 C28 122.0(7) . .
C27 C26 C28 120.5(7) . .
C26 C27 C22 122.3(7) . .
C26 C27 H27 118.8 . .
C22 C27 H27 118.8 . .
C26 C28 C29 115.3(6) . .
C26 C28 H28A 108.4 . .
C29 C28 H28A 108.4 . .
C26 C28 H28B 108.4 . .
C29 C28 H28B 108.4 . .
H28A C28 H28B 107.5 . .
C31 C29 C32 108.5(6) . 2_557
C31 C29 C30 110.0(6) . .
C32 C29 C30 111.1(6) 2_557 .
C31 C29 C28 109.9(6) . .
C32 C29 C28 108.5(6) 2_557 .
C30 C29 C28 108.9(6) . .
C29 C30 H30A 109.5 . .
C29 C30 H30B 109.5 . .
H30A C30 H30B 109.5 . .
C29 C30 H30C 109.5 . .
H30A C30 H30C 109.5 . .
H30B C30 H30C 109.5 . .
C29 C31 H31A 109.5 . .
C29 C31 H31B 109.5 . .
H31A C31 H31B 109.5 . .
C29 C31 H31C 109.5 . .
H31A C31 H31C 109.5 . .
H31B C31 H31C 109.5 . .
O4 C32 N4 121.4(6) 2_557 .
O4 C32 C29 115.6(5) 2_557 2_557
N4 C32 C29 122.9(6) . 2_557

loop_
_geom_bond_atom_site_label_1
_geom_bond_atom_site_label_2
_geom_bond_distance
_geom_bond_site_symmetry_2
Rh1 N2 1.970(6) .
Rh1 N1 1.970(6) .
Rh1 O2 2.033(5) .
Rh1 O1 2.038(5) .
Rh1 Rh1 2.4155(9) 2_656
Rh1 Cl1 2.6170(16) .
Rh2 N4 1.974(6) .
Rh2 N3 1.977(6) .
Rh2 O3 2.026(5) .
Rh2 O4 2.044(5) .
Rh2 Rh2 2.4204(9) 2_557
Rh2 Cl1 2.6134(15) .
Cl1S C1S 1.761(9) .
Cl2S C1S 1.772(9) .
Cl3S C2S 1.806(14) .
Cl4S C2S 1.715(11) .
Cl5S C3S 1.793(8) .
Cl6S C3S 1.771(7) .
O1 C1 1.284(8) .
O2 C16 1.286(8) 2_656
O3 C17 1.291(8) .
O4 C32 1.290(8) 2_557
N1 C1 1.303(9) 2_656
N1 H1 0.94(9) .
N2 C16 1.314(9) .
N2 H2 0.81(8) .
N3 C17 1.299(9) 2_557
N3 H3 0.79(7) .
N4 C32 1.304(9) .
N4 H4 0.85(9) .
C1 N1 1.303(9) 2_656
C1 C2 1.534(10) .
C1S H1SA 0.9900 .
C1S H1SB 0.9900 .
C2 C3 1.531(11) .
C2 C4 1.537(9) .
C2 C5 1.548(11) .
C2S H2SA 0.9900 .
C2S H2SB 0.9900 .
C3 H3A 0.9800 .
C3 H3B 0.9800 .
C3 H3C 0.9800 .
C3S H3SA 0.9900 .
C3S H3SB 0.9900 .
C4 H4A 0.9800 .
C4 H4B 0.9800 .
C4 H4C 0.9800 .
C5 C6 1.509(12) .
C5 H5A 0.9900 .
C5 H5B 0.9900 .
C6 C11 1.371(11) .
C6 C7 1.409(11) .
C7 C8 1.384(11) .
C7 H7 0.9500 .
C8 C9 1.399(11) .
C8 C12 1.515(11) .
C9 C10 1.357(13) .
C9 H9 0.9500 .
C10 C11 1.387(13) .
C10 H10 0.9500 .
C11 H11 0.9500 .
C12 C13 1.563(11) .
C12 H12A 0.9900 .
C12 H12B 0.9900 .
C13 C16 1.511(10) 2_656
C13 C15 1.532(9) .
C13 C14 1.543(11) .
C14 H14A 0.9800 .
C14 H14B 0.9800 .
C14 H14C 0.9800 .
C15 H15A 0.9800 .
C15 H15B 0.9800 .
C15 H15C 0.9800 .
C16 O2 1.286(8) 2_656
C16 C13 1.511(10) 2_656
C17 N3 1.299(9) 2_557
C17 C18 1.524(9) .
C18 C20 1.530(9) .
C18 C19 1.543(11) .
C18 C21 1.565(10) .
C19 H19A 0.9800 .
C19 H19B 0.9800 .
C19 H19C 0.9800 .
C20 H20A 0.9800 .
C20 H20B 0.9800 .
C20 H20C 0.9800 .
C21 C22 1.520(10) .
C21 H21A 0.9900 .
C21 H21B 0.9900 .
C22 C23 1.363(11) .
C22 C27 1.399(10) .
C23 C24 1.398(12) .
C23 H23 0.9500 .
C24 C25 1.365(12) .
C24 H24 0.9500 .
C25 C26 1.387(11) .
C25 H25 0.9500 .
C26 C27 1.398(10) .
C26 C28 1.499(11) .
C27 H27 0.9500 .
C28 C29 1.562(10) .
C28 H28A 0.9900 .
C28 H28B 0.9900 .
C29 C31 1.520(11) .
C29 C32 1.529(9) 2_557
C29 C30 1.532(9) .
C30 H30A 0.9800 .
C30 H30B 0.9800 .
C30 H30C 0.9800 .
C31 H31A 0.9800 .
C31 H31B 0.9800 .
C31 H31C 0.9800 .
C32 O4 1.290(8) 2_557
C32 C29 1.529(9) 2_557

loop_
_geom_torsion_atom_site_label_1
_geom_torsion_atom_site_label_2
_geom_torsion_atom_site_label_3
_geom_torsion_atom_site_label_4
_geom_torsion
_geom_torsion_site_symmetry_1
_geom_torsion_site_symmetry_4
N4 Rh2 Cl1 Rh1 -43.9(3) . .
N3 Rh2 Cl1 Rh1 46.5(3) . .
O3 Rh2 Cl1 Rh1 -133.7(3) . .
O4 Rh2 Cl1 Rh1 135.8(3) . .
Rh2 Rh2 Cl1 Rh1 -12.1(8) 2_557 .
N2 Rh1 Cl1 Rh2 46.9(3) . .
N1 Rh1 Cl1 Rh2 -44.1(3) . .
O2 Rh1 Cl1 Rh2 -133.5(3) . .
O1 Rh1 Cl1 Rh2 135.6(3) . .
Rh1 Rh1 Cl1 Rh2 -4.7(8) 2_656 .
N2 Rh1 O1 C1 -86.6(5) . .
N1 Rh1 O1 C1 0(3) . .
O2 Rh1 O1 C1 88.8(5) . .
Rh1 Rh1 O1 C1 -0.4(5) 2_656 .
Cl1 Rh1 O1 C1 -176.8(5) . .
N2 Rh1 O2 C16 -10(3) . 2_656
N1 Rh1 O2 C16 86.0(5) . 2_656
O1 Rh1 O2 C16 -89.5(5) . 2_656
Rh1 Rh1 O2 C16 -0.2(5) 2_656 2_656
Cl1 Rh1 O2 C16 175.5(5) . 2_656
N4 Rh2 O3 C17 85.6(5) . .
N3 Rh2 O3 C17 -7(3) . .
O4 Rh2 O3 C17 -89.8(5) . .
Rh2 Rh2 O3 C17 -0.7(5) 2_557 .
Cl1 Rh2 O3 C17 175.0(5) . .
N4 Rh2 O4 C32 -2(3) . 2_557
N3 Rh2 O4 C32 -87.6(5) . 2_557
O3 Rh2 O4 C32 88.0(5) . 2_557
Rh2 Rh2 O4 C32 -1.2(5) 2_557 2_557
Cl1 Rh2 O4 C32 -178.5(5) . 2_557
N2 Rh1 N1 C1 85.7(6) . 2_656
O2 Rh1 N1 C1 -89.7(6) . 2_656
O1 Rh1 N1 C1 -1(3) . 2_656
Rh1 Rh1 N1 C1 -0.5(6) 2_656 2_656
Cl1 Rh1 N1 C1 176.0(6) . 2_656
N1 Rh1 N2 C16 -84.3(6) . .
O2 Rh1 N2 C16 12(3) . .
O1 Rh1 N2 C16 91.1(6) . .
Rh1 Rh1 N2 C16 1.8(6) 2_656 .
Cl1 Rh1 N2 C16 -173.9(6) . .
N4 Rh2 N3 C17 -85.9(6) . 2_557
O3 Rh2 N3 C17 7(3) . 2_557
O4 Rh2 N3 C17 89.5(6) . 2_557
Rh2 Rh2 N3 C17 0.4(6) 2_557 2_557
Cl1 Rh2 N3 C17 -175.3(6) . 2_557
N3 Rh2 N4 C32 85.3(6) . .
O3 Rh2 N4 C32 -90.3(6) . .
O4 Rh2 N4 C32 0(3) . .
Rh2 Rh2 N4 C32 -1.1(6) 2_557 .
Cl1 Rh2 N4 C32 176.3(6) . .
Rh1 O1 C1 N1 0.8(9) . 2_656
Rh1 O1 C1 C2 178.5(5) . .
O1 C1 C2 C3 -66.0(8) . .
N1 C1 C2 C3 111.7(7) 2_656 .
O1 C1 C2 C4 173.9(7) . .
N1 C1 C2 C4 -8.5(10) 2_656 .
O1 C1 C2 C5 53.0(8) . .
N1 C1 C2 C5 -129.4(7) 2_656 .
C3 C2 C5 C6 175.7(6) . .
C1 C2 C5 C6 57.8(8) . .
C4 C2 C5 C6 -64.7(8) . .
C2 C5 C6 C11 91.5(9) . .
C2 C5 C6 C7 -85.0(9) . .
C11 C6 C7 C8 -0.6(11) . .
C5 C6 C7 C8 176.0(7) . .
C6 C7 C8 C9 2.1(11) . .
C6 C7 C8 C12 -177.4(7) . .
C7 C8 C9 C10 -2.0(12) . .
C12 C8 C9 C10 177.5(8) . .
C8 C9 C10 C11 0.5(13) . .
C7 C6 C11 C10 -0.9(12) . .
C5 C6 C11 C10 -177.5(8) . .
C9 C10 C11 C6 1.0(14) . .
C7 C8 C12 C13 86.2(8) . .
C9 C8 C12 C13 -93.2(8) . .
C8 C12 C13 C16 -58.3(8) . 2_656
C8 C12 C13 C15 65.1(8) . .
C8 C12 C13 C14 -175.4(6) . .
Rh1 N2 C16 O2 -2.1(10) . 2_656
Rh1 N2 C16 C13 -179.8(5) . 2_656
Rh2 O3 C17 N3 0.6(9) . 2_557
Rh2 O3 C17 C18 -178.2(4) . .
O3 C17 C18 C20 -171.8(6) . .
N3 C17 C18 C20 9.4(10) 2_557 .
O3 C17 C18 C19 69.2(7) . .
N3 C17 C18 C19 -109.7(7) 2_557 .
O3 C17 C18 C21 -49.6(8) . .
N3 C17 C18 C21 131.6(7) 2_557 .
C17 C18 C21 C22 -59.1(8) . .
C20 C18 C21 C22 64.6(8) . .
C19 C18 C21 C22 -176.7(6) . .
C18 C21 C22 C23 -94.2(8) . .
C18 C21 C22 C27 83.6(8) . .
C27 C22 C23 C24 0.4(11) . .
C21 C22 C23 C24 178.2(6) . .
C22 C23 C24 C25 -2.4(12) . .
C23 C24 C25 C26 1.8(12) . .
C24 C25 C26 C27 0.9(10) . .
C24 C25 C26 C28 -179.5(7) . .
C25 C26 C27 C22 -3.0(10) . .
C28 C26 C27 C22 177.4(6) . .
C23 C22 C27 C26 2.4(10) . .
C21 C22 C27 C26 -175.5(6) . .
C25 C26 C28 C29 95.5(8) . .
C27 C26 C28 C29 -84.9(8) . .
C26 C28 C29 C31 176.4(6) . .
C26 C28 C29 C32 57.9(8) . 2_557
C26 C28 C29 C30 -63.1(8) . .
Rh2 N4 C32 O4 2.4(10) . 2_557
Rh2 N4 C32 C29 179.3(5) . 2_557
